data_7156415
loop_
_publ_author_name
'Hayakawa, Masahide'
'Ohsawa, Ayaka'
'Takeda, Kumi'
'Torii, Ryo'
'Kitamura, Yoshiaki'
'Katagiri, Hiroshi'
'Ikeda, Masato'

_publ_section_title
;
 Cyclic arylopeptoid oligomers: synthesis and conformational propensities
 of peptide-mimetic aromatic macrocycles.
;
_journal_issue 44
_journal_name_full 'Organic &amp; biomolecular chemistry'
_journal_page_first 8505
_journal_page_last 8512
_journal_paper_doi 10.1039/c8ob01962b
_journal_volume 16
_journal_year 2018
_chemical_formula_moiety 'C56 H60 N4 O6, 3(C H Cl3)'
_chemical_formula_sum 'C59 H63 Cl9 N4 O6'
_chemical_formula_weight 1243.18
_chemical_name_common C[4]pAP(iBt-mBzl-iBt-mBzl)
_space_group_crystal_system monoclinic
_space_group_IT_number 15
_space_group_name_Hall '-C 2yc'
_space_group_name_H-M_alt 'C 1 2/c 1'
_symmetry_space_group_name_Hall '-C 2yc'
_symmetry_space_group_name_H-M 'C 1 2/c 1'
_atom_sites_solution_hydrogens mixed
_atom_sites_solution_primary direct
_atom_sites_solution_secondary difmap
_audit_creation_method SHELXL-2014/7
_audit_update_record
;
2018-06-06 deposited with the CCDC.
2018-09-10 downloaded from the CCDC.
;
_cell_angle_alpha 90
_cell_angle_beta 105.526(2)
_cell_angle_gamma 90
_cell_formula_units_Z 4
_cell_length_a 40.5482(9)
_cell_length_b 5.74900(10)
_cell_length_c 26.1364(7)
_cell_measurement_reflns_used 16577
_cell_measurement_temperature 93
_cell_measurement_theta_max 30.2970
_cell_measurement_theta_min 2.0900
_cell_volume 5870.4(2)
_computing_cell_refinement 'CrysAlisPro 1.171.38.43 (Rigaku OD, 2015)'
_computing_data_collection 'CrysAlisPro 1.171.38.43 (Rigaku OD, 2015)'
_computing_data_reduction 'CrysAlisPro 1.171.38.43 (Rigaku OD, 2015)'
_computing_molecular_graphics 'ORTEP-3 for Windows (Farrugia, 2012)'
_computing_publication_material 'Yadokari-XG (Wakita, Nemoto et al., 2009)'
_computing_structure_refinement 'SHELXL-2014 (Sheldrick, 2015)'
_computing_structure_solution 'SHELXT (Sheldrick, 2015)'
_diffrn_ambient_temperature 93
_diffrn_detector_area_resol_mean 28.5714
_diffrn_measured_fraction_theta_full 0.997
_diffrn_measured_fraction_theta_max 0.997
_diffrn_measurement_device_type 'Rigaku Saturn 70 CCD area detector'
_diffrn_measurement_method \w
_diffrn_radiation_type MoK\a
_diffrn_radiation_wavelength 0.71073
_diffrn_reflns_av_R_equivalents 0.0444
_diffrn_reflns_av_unetI/netI 0.0258
_diffrn_reflns_Laue_measured_fraction_full 0.997
_diffrn_reflns_Laue_measured_fraction_max 0.997
_diffrn_reflns_limit_h_max 48
_diffrn_reflns_limit_h_min -48
_diffrn_reflns_limit_k_max 6
_diffrn_reflns_limit_k_min -6
_diffrn_reflns_limit_l_max 31
_diffrn_reflns_limit_l_min -31
_diffrn_reflns_number 31702
_diffrn_reflns_point_group_measured_fraction_full 0.997
_diffrn_reflns_point_group_measured_fraction_max 0.997
_diffrn_reflns_theta_full 24.998
_diffrn_reflns_theta_max 24.998
_diffrn_reflns_theta_min 1.673
_diffrn_source 'Rotating Anode'
_exptl_absorpt_coefficient_mu 0.483
_exptl_absorpt_correction_T_max 1.00000
_exptl_absorpt_correction_T_min 0.94488
_exptl_absorpt_correction_type multi-scan
_exptl_absorpt_process_details
;
CrysAlisPro 1.171.38.43 (Rigaku Oxford Diffraction, 2015)
Empirical absorption correction using spherical harmonics,
 implemented in SCALE3 ABSPACK scaling algorithm.
;
_exptl_crystal_colour Colorless
_exptl_crystal_density_diffrn 1.407
_exptl_crystal_description Prism
_exptl_crystal_F_000 2584
_exptl_crystal_recrystallization_method 'Re-crystallisation from solvent: chloroform'
_exptl_crystal_size_max 0.200
_exptl_crystal_size_mid 0.200
_exptl_crystal_size_min 0.080
_refine_diff_density_max 1.091
_refine_diff_density_min -1.735
_refine_diff_density_rms 0.131
_refine_ls_extinction_method none
_refine_ls_goodness_of_fit_ref 1.130
_refine_ls_hydrogen_treatment mixed
_refine_ls_matrix_type full
_refine_ls_number_parameters 363
_refine_ls_number_reflns 5145
_refine_ls_number_restraints 3
_refine_ls_restrained_S_all 1.130
_refine_ls_R_factor_all 0.0964
_refine_ls_R_factor_gt 0.0865
_refine_ls_shift/su_max 0.000
_refine_ls_shift/su_mean 0.000
_refine_ls_structure_factor_coef Fsqd
_refine_ls_weighting_details 'w=1/[\s^2^(Fo^2^)+(0.1525P)^2^+42.4736P] where P=(Fo^2^+2Fc^2^)/3'
_refine_ls_weighting_scheme calc
_refine_ls_wR_factor_gt 0.2679
_refine_ls_wR_factor_ref 0.2767
_reflns_Friedel_coverage 0.000
_reflns_number_gt 4417
_reflns_number_total 5145
_reflns_threshold_expression 'I > 2\s(I)'
_cod_data_source_file c8ob01962b2.cif
_cod_data_source_block 160725_ikeda_cyclic_b
_cod_depositor_comments 'Adding full bibliography for 7156414--7156415.cif.'
_cod_database_code 7156415
_shelx_shelxl_version_number 2014/7
_shelx_space_group_comment
;
The symmetry employed for this shelxl refinement is uniquely defined
by the following loop, which should always be used as a source of
symmetry information in preference to the above space-group names.
They are only intended as comments.
;
_shelx_estimated_absorpt_t_min 0.910
_shelx_estimated_absorpt_t_max 0.962
_oxdiff_exptl_absorpt_empirical_full_min 0.932
_oxdiff_exptl_absorpt_empirical_full_max 1.056
_oxdiff_exptl_absorpt_empirical_details
;
Empirical correction (ABSPACK) includes:
- Absorption correction using spherical harmonics
- Frame scaling
- Detector area scaling
;

loop_
_space_group_symop_operation_xyz
'x, y, z'
'-x, y, -z+1/2'
'x+1/2, y+1/2, z'
'-x+1/2, y+1/2, -z+1/2'
'-x, -y, -z'
'x, -y, z-1/2'
'-x+1/2, -y+1/2, -z'
'x+1/2, -y+1/2, z-1/2'

loop_
_atom_site_label
_atom_site_type_symbol
_atom_site_fract_x
_atom_site_fract_y
_atom_site_fract_z
_atom_site_U_iso_or_equiv
_atom_site_adp_type
_atom_site_occupancy
_atom_site_site_symmetry_order
_atom_site_calc_flag
_atom_site_refinement_flags_posn
_atom_site_refinement_flags_adp
_atom_site_refinement_flags_occupancy
O1 O 0.52450(8) 0.1720(6) 0.05714(13) 0.0266(7) Uani 1 1 d . . .
C1 C 0.52324(11) 0.3688(8) 0.07500(17) 0.0208(9) Uani 1 1 d . . .
C2 C 0.48969(11) 0.4600(8) 0.08117(17) 0.0201(9) Uani 1 1 d . . .
C3 C 0.47615(11) 0.6762(8) 0.06260(17) 0.0230(10) Uani 1 1 d . . .
H3 H 0.4882 0.7770 0.0452 0.028 Uiso 1 1 calc R U .
C4 C 0.44471(11) 0.7430(8) 0.06985(18) 0.0230(10) Uani 1 1 d . . .
H4 H 0.4352 0.8890 0.0565 0.028 Uiso 1 1 calc R U .
C5 C 0.42676(11) 0.6005(8) 0.09635(18) 0.0219(9) Uani 1 1 d . . .
C6 C 0.43986(12) 0.3800(8) 0.11273(19) 0.0261(10) Uani 1 1 d . . .
H6 H 0.4275 0.2773 0.1292 0.031 Uiso 1 1 calc R U .
C7 C 0.47100(12) 0.3107(8) 0.10490(19) 0.0242(10) Uani 1 1 d . . .
H7 H 0.4797 0.1599 0.1158 0.029 Uiso 1 1 calc R U .
C8 C 0.39555(12) 0.6928(8) 0.11142(19) 0.0245(10) Uani 1 1 d . . .
H8 H 0.4031 0.7691 0.1466 0.029 Uiso 1 1 calc R U .
H8A H 0.3843 0.8122 0.0852 0.029 Uiso 1 1 calc R U .
N1 N 0.37059(9) 0.5116(6) 0.11355(14) 0.0203(8) Uani 1 1 d . . .
C9 C 0.37168(11) 0.3855(8) 0.15752(18) 0.0208(9) Uani 1 1 d . . .
O2 O 0.35643(8) 0.1965(5) 0.15483(12) 0.0234(7) Uani 1 1 d . . .
C10 C 0.39108(11) 0.4758(8) 0.21115(18) 0.0213(9) Uani 1 1 d . . .
C11 C 0.38446(11) 0.6912(8) 0.23020(18) 0.0231(10) Uani 1 1 d . . .
H11 H 0.3687 0.7943 0.2078 0.028 Uiso 1 1 calc R U .
C12 C 0.40099(11) 0.7566(8) 0.28226(18) 0.0225(9) Uani 1 1 d . . .
H12 H 0.3957 0.9024 0.2953 0.027 Uiso 1 1 calc R U .
C13 C 0.42504(11) 0.6119(8) 0.31534(18) 0.0205(9) Uani 1 1 d . . .
C14 C 0.43131(13) 0.3956(8) 0.29572(19) 0.0277(11) Uani 1 1 d . . .
H14 H 0.4474 0.2931 0.3177 0.033 Uiso 1 1 calc R U .
C15 C 0.41429(13) 0.3283(8) 0.24449(19) 0.0274(10) Uani 1 1 d . . .
H15 H 0.4186 0.1791 0.2320 0.033 Uiso 1 1 calc R U .
C16 C 0.44445(11) 0.6922(8) 0.37027(17) 0.0208(9) Uani 1 1 d . . .
H16 H 0.4674 0.7477 0.3692 0.025 Uiso 1 1 calc R U .
H16A H 0.4322 0.8250 0.3808 0.025 Uiso 1 1 calc R U .
N2 N 0.44853(9) 0.5082(6) 0.41053(14) 0.0203(8) Uani 1 1 d . . .
C17 C 0.34875(11) 0.4291(8) 0.06257(18) 0.0231(10) Uani 1 1 d . . .
H17 H 0.3508 0.2578 0.0608 0.028 Uiso 1 1 calc R U .
H17A H 0.3570 0.4966 0.0334 0.028 Uiso 1 1 calc R U .
C18 C 0.31117(12) 0.4935(9) 0.05426(19) 0.0269(10) Uani 1 1 d . . .
H18 H 0.3026 0.4141 0.0822 0.032 Uiso 1 1 calc R U .
C19 C 0.29091(13) 0.4035(9) 0.0004(2) 0.0337(12) Uani 1 1 d . . .
H19 H 0.2996 0.4749 -0.0274 0.051 Uiso 1 1 calc R U .
H19A H 0.2667 0.4433 -0.0053 0.051 Uiso 1 1 calc R U .
H19B H 0.2934 0.2341 -0.0007 0.051 Uiso 1 1 calc R U .
C20 C 0.30672(13) 0.7557(9) 0.0594(2) 0.0334(12) Uani 1 1 d . . .
H20 H 0.3134 0.8358 0.0306 0.050 Uiso 1 1 calc R U .
H20A H 0.3212 0.8092 0.0936 0.050 Uiso 1 1 calc R U .
H20B H 0.2827 0.7903 0.0571 0.050 Uiso 1 1 calc R U .
C21 C 0.41661(11) 0.4086(8) 0.41863(19) 0.0249(10) Uani 1 1 d . . .
H21 H 0.4222 0.3190 0.4522 0.030 Uiso 1 1 calc R U .
H21A H 0.4067 0.2993 0.3893 0.030 Uiso 1 1 calc R U .
C22 C 0.39039(12) 0.5910(8) 0.42082(18) 0.0228(10) Uani 1 1 d . . .
C23 C 0.35774(12) 0.5807(8) 0.38662(19) 0.0262(10) Uani 1 1 d . . .
H23 H 0.3523 0.4593 0.3611 0.031 Uiso 1 1 calc R U .
C24 C 0.33279(12) 0.7437(9) 0.38875(19) 0.0275(10) Uani 1 1 d . . .
H24 H 0.3105 0.7317 0.3652 0.033 Uiso 1 1 calc R U .
C25 C 0.34051(12) 0.9240(8) 0.42530(19) 0.0244(10) Uani 1 1 d . . .
C26 C 0.37350(12) 0.9381(9) 0.46004(19) 0.0258(10) Uani 1 1 d . . .
H26 H 0.3790 1.0613 0.4851 0.031 Uiso 1 1 calc R U .
C27 C 0.39791(11) 0.7739(9) 0.45799(18) 0.0249(10) Uani 1 1 d . . .
H27 H 0.4201 0.7844 0.4820 0.030 Uiso 1 1 calc R U .
O3 O 0.31819(9) 1.0917(6) 0.43155(14) 0.0311(8) Uani 1 1 d . . .
C28 C 0.28404(13) 1.0788(11) 0.3983(2) 0.0370(12) Uani 1 1 d . . .
H28 H 0.2844 1.0902 0.3610 0.056 Uiso 1 1 calc R U .
H28A H 0.2705 1.2071 0.4069 0.056 Uiso 1 1 calc R U .
H28B H 0.2738 0.9302 0.4042 0.056 Uiso 1 1 calc R U .
C29 C 0.30091(13) 0.1982(9) 0.2123(2) 0.0325(12) Uani 1 1 d . . .
H29 H 0.3169 0.1710 0.1897 0.039 Uiso 1 1 calc R U .
Cl1 Cl 0.31968(4) 0.0820(3) 0.27601(6) 0.0510(5) Uani 1 1 d . . .
Cl2 Cl 0.29412(4) 0.4989(2) 0.21534(9) 0.0602(5) Uani 1 1 d . . .
Cl3 Cl 0.26239(4) 0.0563(3) 0.18322(8) 0.0625(6) Uani 1 1 d . . .
C30 C 0.5102(5) 0.919(3) 0.2414(7) 0.073(5) Uani 0.5 1 d D . P
H30 H 0.5299(6) 0.923(6) 0.225(2) 0.087 Uiso 0.5 1 d D U P
Cl4 Cl 0.47561(6) 0.7804(4) 0.19889(8) 0.0789(7) Uani 1 1 d D . .
Cl5 Cl 0.5000 1.2177(5) 0.2500 0.0631(7) Uani 1 2 d DS T P

loop_
_atom_site_aniso_label
_atom_site_aniso_U_11
_atom_site_aniso_U_22
_atom_site_aniso_U_33
_atom_site_aniso_U_23
_atom_site_aniso_U_13
_atom_site_aniso_U_12
O1 0.0289(17) 0.0222(17) 0.0300(17) -0.0065(14) 0.0101(14) -0.0046(14)
C1 0.023(2) 0.022(2) 0.018(2) 0.0001(18) 0.0043(17) -0.0027(18)
C2 0.021(2) 0.020(2) 0.019(2) -0.0040(17) 0.0047(17) -0.0044(17)
C3 0.023(2) 0.024(2) 0.020(2) 0.0040(18) 0.0021(17) -0.0052(18)
C4 0.021(2) 0.018(2) 0.025(2) 0.0050(18) -0.0019(17) -0.0009(17)
C5 0.020(2) 0.021(2) 0.024(2) 0.0020(18) 0.0043(17) -0.0001(18)
C6 0.026(2) 0.020(2) 0.036(3) 0.0048(19) 0.014(2) -0.0020(19)
C7 0.026(2) 0.015(2) 0.032(2) 0.0010(19) 0.0083(19) 0.0000(18)
C8 0.024(2) 0.017(2) 0.031(2) 0.0066(19) 0.0055(19) 0.0002(18)
N1 0.0192(18) 0.0177(18) 0.0242(19) 0.0027(15) 0.0059(15) -0.0007(15)
C9 0.017(2) 0.018(2) 0.028(2) 0.0029(18) 0.0071(17) 0.0038(17)
O2 0.0268(16) 0.0165(16) 0.0265(17) 0.0002(13) 0.0065(13) -0.0045(13)
C10 0.018(2) 0.019(2) 0.027(2) 0.0024(18) 0.0049(17) -0.0023(17)
C11 0.022(2) 0.019(2) 0.026(2) 0.0031(18) 0.0028(18) 0.0032(18)
C12 0.025(2) 0.015(2) 0.026(2) 0.0021(18) 0.0035(18) 0.0036(17)
C13 0.021(2) 0.016(2) 0.025(2) 0.0021(18) 0.0070(18) -0.0012(17)
C14 0.031(2) 0.020(2) 0.027(2) 0.0035(19) -0.0020(19) 0.0082(19)
C15 0.035(3) 0.017(2) 0.028(2) 0.0016(19) 0.004(2) 0.002(2)
C16 0.020(2) 0.016(2) 0.024(2) 0.0027(17) 0.0030(17) 0.0008(17)
N2 0.0186(18) 0.0193(19) 0.0232(19) 0.0042(15) 0.0061(14) 0.0012(15)
C17 0.021(2) 0.022(2) 0.026(2) 0.0029(18) 0.0062(18) 0.0018(18)
C18 0.022(2) 0.026(2) 0.032(3) 0.007(2) 0.0064(19) 0.0015(19)
C19 0.027(3) 0.031(3) 0.037(3) 0.005(2) -0.001(2) -0.001(2)
C20 0.028(3) 0.031(3) 0.039(3) 0.002(2) 0.006(2) 0.009(2)
C21 0.022(2) 0.022(2) 0.032(2) 0.0036(19) 0.0092(19) -0.0014(18)
C22 0.022(2) 0.021(2) 0.026(2) 0.0022(18) 0.0076(18) -0.0020(18)
C23 0.024(2) 0.023(2) 0.031(2) -0.004(2) 0.0061(19) -0.0005(19)
C24 0.021(2) 0.030(3) 0.029(2) -0.002(2) 0.0019(18) -0.0002(19)
C25 0.022(2) 0.023(2) 0.029(2) -0.0009(19) 0.0091(19) 0.0016(18)
C26 0.025(2) 0.026(2) 0.027(2) -0.006(2) 0.0095(19) -0.0048(19)
C27 0.019(2) 0.029(3) 0.026(2) -0.0002(19) 0.0044(18) -0.0032(19)
O3 0.0249(17) 0.0276(19) 0.0393(19) -0.0063(15) 0.0060(14) 0.0049(14)
C28 0.029(3) 0.045(3) 0.034(3) -0.003(2) 0.004(2) 0.012(2)
C29 0.034(3) 0.021(2) 0.045(3) -0.001(2) 0.015(2) 0.000(2)
Cl1 0.0554(9) 0.0506(9) 0.0418(8) -0.0021(7) 0.0039(7) 0.0092(7)
Cl2 0.0451(9) 0.0208(7) 0.1130(15) -0.0020(8) 0.0185(9) 0.0005(6)
Cl3 0.0445(9) 0.0306(8) 0.0931(13) 0.0048(8) -0.0151(8) -0.0040(6)
C30 0.079(12) 0.078(11) 0.066(10) -0.024(9) 0.027(8) 0.009(8)
Cl4 0.0896(15) 0.0747(14) 0.0610(12) -0.0049(10) 0.0005(10) -0.0204(11)
Cl5 0.0639(15) 0.0546(15) 0.0710(16) 0.000 0.0186(12) 0.000

loop_
_atom_type_symbol
_atom_type_description
_atom_type_scat_dispersion_real
_atom_type_scat_dispersion_imag
_atom_type_scat_source
C C 0.0033 0.0016 'International Tables Vol C Tables 4.2.6.8 and 6.1.1.4'
H H 0.0000 0.0000 'International Tables Vol C Tables 4.2.6.8 and 6.1.1.4'
N N 0.0061 0.0033 'International Tables Vol C Tables 4.2.6.8 and 6.1.1.4'
O O 0.0106 0.0060 'International Tables Vol C Tables 4.2.6.8 and 6.1.1.4'
Cl Cl 0.1484 0.1585 'International Tables Vol C Tables 4.2.6.8 and 6.1.1.4'

loop_
_geom_angle_atom_site_label_1
_geom_angle_atom_site_label_2
_geom_angle_atom_site_label_3
_geom_angle
_geom_angle_site_symmetry_1
_geom_angle_site_symmetry_3
O1 C1 N2 121.9(4) . 2_655
O1 C1 C2 119.4(4) . .
N2 C1 C2 118.7(4) 2_655 .
C3 C2 C7 119.6(4) . .
C3 C2 C1 123.8(4) . .
C7 C2 C1 116.6(4) . .
C4 C3 C2 119.2(4) . .
C4 C3 H3 120.4 . .
C2 C3 H3 120.4 . .
C3 C4 C5 121.6(4) . .
C3 C4 H4 119.2 . .
C5 C4 H4 119.2 . .
C6 C5 C4 118.6(4) . .
C6 C5 C8 120.9(4) . .
C4 C5 C8 120.3(4) . .
C7 C6 C5 120.1(4) . .
C7 C6 H6 120.0 . .
C5 C6 H6 120.0 . .
C6 C7 C2 120.8(4) . .
C6 C7 H7 119.6 . .
C2 C7 H7 119.6 . .
N1 C8 C5 113.2(4) . .
N1 C8 H8 108.9 . .
C5 C8 H8 108.9 . .
N1 C8 H8A 108.9 . .
C5 C8 H8A 108.9 . .
H8 C8 H8A 107.8 . .
C9 N1 C8 123.3(4) . .
C9 N1 C17 118.3(4) . .
C8 N1 C17 116.8(4) . .
O2 C9 N1 121.3(4) . .
O2 C9 C10 118.8(4) . .
N1 C9 C10 119.9(4) . .
C11 C10 C15 118.9(4) . .
C11 C10 C9 122.6(4) . .
C15 C10 C9 118.2(4) . .
C10 C11 C12 120.1(4) . .
C10 C11 H11 120.0 . .
C12 C11 H11 120.0 . .
C13 C12 C11 121.1(4) . .
C13 C12 H12 119.4 . .
C11 C12 H12 119.4 . .
C12 C13 C14 118.1(4) . .
C12 C13 C16 120.5(4) . .
C14 C13 C16 121.4(4) . .
C15 C14 C13 120.7(4) . .
C15 C14 H14 119.6 . .
C13 C14 H14 119.6 . .
C14 C15 C10 121.0(4) . .
C14 C15 H15 119.5 . .
C10 C15 H15 119.5 . .
N2 C16 C13 113.0(4) . .
N2 C16 H16 109.0 . .
C13 C16 H16 109.0 . .
N2 C16 H16A 109.0 . .
C13 C16 H16A 109.0 . .
H16 C16 H16A 107.8 . .
C1 N2 C16 123.1(4) 2_655 .
C1 N2 C21 115.7(4) 2_655 .
C16 N2 C21 116.4(3) . .
N1 C17 C18 112.8(4) . .
N1 C17 H17 109.0 . .
C18 C17 H17 109.0 . .
N1 C17 H17A 109.0 . .
C18 C17 H17A 109.0 . .
H17 C17 H17A 107.8 . .
C19 C18 C17 108.7(4) . .
C19 C18 C20 111.7(4) . .
C17 C18 C20 111.3(4) . .
C19 C18 H18 108.3 . .
C17 C18 H18 108.3 . .
C20 C18 H18 108.3 . .
C18 C19 H19 109.5 . .
C18 C19 H19A 109.5 . .
H19 C19 H19A 109.5 . .
C18 C19 H19B 109.5 . .
H19 C19 H19B 109.5 . .
H19A C19 H19B 109.5 . .
C18 C20 H20 109.5 . .
C18 C20 H20A 109.5 . .
H20 C20 H20A 109.5 . .
C18 C20 H20B 109.5 . .
H20 C20 H20B 109.5 . .
H20A C20 H20B 109.5 . .
N2 C21 C22 112.9(4) . .
N2 C21 H21 109.0 . .
C22 C21 H21 109.0 . .
N2 C21 H21A 109.0 . .
C22 C21 H21A 109.0 . .
H21 C21 H21A 107.8 . .
C23 C22 C27 118.0(4) . .
C23 C22 C21 120.6(4) . .
C27 C22 C21 121.4(4) . .
C22 C23 C24 121.7(4) . .
C22 C23 H23 119.2 . .
C24 C23 H23 119.2 . .
C25 C24 C23 119.9(4) . .
C25 C24 H24 120.0 . .
C23 C24 H24 120.0 . .
O3 C25 C24 125.2(4) . .
O3 C25 C26 115.5(4) . .
C24 C25 C26 119.3(4) . .
C27 C26 C25 120.3(4) . .
C27 C26 H26 119.8 . .
C25 C26 H26 119.8 . .
C26 C27 C22 120.8(4) . .
C26 C27 H27 119.6 . .
C22 C27 H27 119.6 . .
C25 O3 C28 117.3(4) . .
O3 C28 H28 109.5 . .
O3 C28 H28A 109.5 . .
H28 C28 H28A 109.5 . .
O3 C28 H28B 109.5 . .
H28 C28 H28B 109.5 . .
H28A C28 H28B 109.5 . .
Cl3 C29 Cl2 110.3(3) . .
Cl3 C29 Cl1 110.1(3) . .
Cl2 C29 Cl1 111.3(3) . .
Cl3 C29 H29 108.4 . .
Cl2 C29 H29 108.4 . .
Cl1 C29 H29 108.4 . .
C30 C30 Cl4 73.7(16) 2_655 2_655
C30 C30 Cl4 71.0(17) 2_655 .
Cl4 C30 Cl4 112.7(10) 2_655 .
C30 C30 Cl5 73.1(5) 2_655 .
Cl4 C30 Cl5 111.5(8) 2_655 .
Cl4 C30 Cl5 110.2(10) . .
C30 C30 H30 179(2) 2_655 .
Cl4 C30 H30 106(4) 2_655 .
Cl4 C30 H30 110(2) . .
Cl5 C30 H30 106(2) . .
C30 Cl4 C30 35.2(10) 2_655 .
C30 Cl5 C30 33.8(11) 2_655 .

loop_
_geom_bond_atom_site_label_1
_geom_bond_atom_site_label_2
_geom_bond_distance
_geom_bond_site_symmetry_2
O1 C1 1.230(6) .
C1 N2 1.365(6) 2_655
C1 C2 1.506(6) .
C2 C3 1.393(7) .
C2 C7 1.395(6) .
C3 C4 1.392(7) .
C3 H3 0.9500 .
C4 C5 1.397(6) .
C4 H4 0.9500 .
C5 C6 1.396(7) .
C5 C8 1.518(6) .
C6 C7 1.390(7) .
C6 H6 0.9500 .
C7 H7 0.9500 .
C8 N1 1.464(6) .
C8 H8 0.9900 .
C8 H8A 0.9900 .
N1 C9 1.349(6) .
N1 C17 1.467(6) .
C9 O2 1.243(6) .
C9 C10 1.504(6) .
C10 C11 1.387(7) .
C10 C15 1.387(7) .
C11 C12 1.398(7) .
C11 H11 0.9500 .
C12 C13 1.393(6) .
C12 H12 0.9500 .
C13 C14 1.395(7) .
C13 C16 1.513(6) .
C14 C15 1.387(7) .
C14 H14 0.9500 .
C15 H15 0.9500 .
C16 N2 1.470(6) .
C16 H16 0.9900 .
C16 H16A 0.9900 .
N2 C1 1.365(6) 2_655
N2 C21 1.481(6) .
C17 C18 1.526(6) .
C17 H17 0.9900 .
C17 H17A 0.9900 .
C18 C19 1.518(7) .
C18 C20 1.528(7) .
C18 H18 1.0000 .
C19 H19 0.9800 .
C19 H19A 0.9800 .
C19 H19B 0.9800 .
C20 H20 0.9800 .
C20 H20A 0.9800 .
C20 H20B 0.9800 .
C21 C22 1.505(6) .
C21 H21 0.9900 .
C21 H21A 0.9900 .
C22 C23 1.386(7) .
C22 C27 1.409(7) .
C23 C24 1.391(7) .
C23 H23 0.9500 .
C24 C25 1.387(7) .
C24 H24 0.9500 .
C25 O3 1.362(6) .
C25 C26 1.404(7) .
C26 C27 1.379(7) .
C26 H26 0.9500 .
C27 H27 0.9500 .
O3 C28 1.426(6) .
C28 H28 0.9800 .
C28 H28A 0.9800 .
C28 H28B 0.9800 .
C29 Cl3 1.746(5) .
C29 Cl2 1.756(5) .
C29 Cl1 1.766(6) .
C29 H29 1.0000 .
C30 C30 1.04(3) 2_655
C30 Cl4 1.709(19) 2_655
C30 Cl4 1.735(18) .
C30 Cl5 1.793(17) .
C30 H30 1.00(2) .
Cl4 C30 1.709(19) 2_655
Cl5 C30 1.793(17) 2_655

loop_
_geom_torsion_atom_site_label_1
_geom_torsion_atom_site_label_2
_geom_torsion_atom_site_label_3
_geom_torsion_atom_site_label_4
_geom_torsion
_geom_torsion_site_symmetry_1
_geom_torsion_site_symmetry_4
O1 C1 C2 C3 -130.3(5) . .
N2 C1 C2 C3 49.7(6) 2_655 .
O1 C1 C2 C7 46.7(6) . .
N2 C1 C2 C7 -133.3(4) 2_655 .
C7 C2 C3 C4 2.4(6) . .
C1 C2 C3 C4 179.3(4) . .
C2 C3 C4 C5 1.4(7) . .
C3 C4 C5 C6 -4.2(7) . .
C3 C4 C5 C8 170.2(4) . .
C4 C5 C6 C7 3.1(7) . .
C8 C5 C6 C7 -171.2(4) . .
C5 C6 C7 C2 0.6(7) . .
C3 C2 C7 C6 -3.4(7) . .
C1 C2 C7 C6 179.4(4) . .
C6 C5 C8 N1 -34.6(6) . .
C4 C5 C8 N1 151.1(4) . .
C5 C8 N1 C9 88.3(5) . .
C5 C8 N1 C17 -77.1(5) . .
C8 N1 C9 O2 -160.6(4) . .
C17 N1 C9 O2 4.6(6) . .
C8 N1 C9 C10 20.6(6) . .
C17 N1 C9 C10 -174.2(4) . .
O2 C9 C10 C11 -122.8(5) . .
N1 C9 C10 C11 56.0(6) . .
O2 C9 C10 C15 51.3(6) . .
N1 C9 C10 C15 -129.9(5) . .
C15 C10 C11 C12 -0.2(7) . .
C9 C10 C11 C12 173.9(4) . .
C10 C11 C12 C13 2.0(7) . .
C11 C12 C13 C14 -2.3(7) . .
C11 C12 C13 C16 175.8(4) . .
C12 C13 C14 C15 0.7(7) . .
C16 C13 C14 C15 -177.4(4) . .
C13 C14 C15 C10 1.2(8) . .
C11 C10 C15 C14 -1.4(7) . .
C9 C10 C15 C14 -175.7(4) . .
C12 C13 C16 N2 139.4(4) . .
C14 C13 C16 N2 -42.6(6) . .
C13 C16 N2 C1 94.1(5) . 2_655
C13 C16 N2 C21 -60.3(5) . .
C9 N1 C17 C18 80.9(5) . .
C8 N1 C17 C18 -113.0(4) . .
N1 C17 C18 C19 179.3(4) . .
N1 C17 C18 C20 55.8(5) . .
C1 N2 C21 C22 159.6(4) 2_655 .
C16 N2 C21 C22 -44.1(5) . .
N2 C21 C22 C23 124.3(5) . .
N2 C21 C22 C27 -56.9(6) . .
C27 C22 C23 C24 -0.5(7) . .
C21 C22 C23 C24 178.4(4) . .
C22 C23 C24 C25 0.9(7) . .
C23 C24 C25 O3 -179.1(4) . .
C23 C24 C25 C26 -0.5(7) . .
O3 C25 C26 C27 178.5(4) . .
C24 C25 C26 C27 -0.3(7) . .
C25 C26 C27 C22 0.6(7) . .
C23 C22 C27 C26 -0.2(7) . .
C21 C22 C27 C26 -179.1(4) . .
C24 C25 O3 C28 0.9(7) . .
C26 C25 O3 C28 -177.8(4) . .
Cl4 C30 Cl4 C30 62.3(11) 2_655 2_655
Cl5 C30 Cl4 C30 -63.0(10) . 2_655
Cl4 C30 Cl5 C30 -64.3(16) 2_655 2_655
Cl4 C30 Cl5 C30 61.7(17) . 2_655
